data_7244733
loop_
_publ_author_name
'Foyle, \'Emer M.'
'Tay, Hui Min'
'White, Nicholas G.'

_publ_section_title
;
 Towards hydrogen and halogen bonded frameworks based on
 3,5-bis(triazolyl)pyridinium motifs
;
_journal_name_full CrystEngComm
_journal_paper_doi 10.1039/D2CE00273F
_journal_year 2022
_chemical_compound_source synthesized
_chemical_formula_moiety '0.5 (C54 H42 I4 N14), H S O4, C H4 O'
_chemical_formula_sum 'C28 H26 I2 N7 O5 S'
_chemical_formula_weight 826.43
_space_group_IT_number 14
_space_group_name_Hall '-P 2ybc'
_space_group_name_H-M_alt 'P 1 21/c 1'
_symmetry_cell_setting monoclinic
_symmetry_space_group_name_Hall '-P 2ybc'
_symmetry_space_group_name_H-M 'P 1 21/c 1'
_atom_sites_solution_hydrogens difmap
_atom_sites_solution_primary other
_audit_update_record
;
2021-12-22 deposited with the CCDC.	2022-03-30 downloaded from the CCDC.
;
_cell_angle_alpha 90
_cell_angle_beta 114.375(10)
_cell_angle_gamma 90
_cell_formula_units_Z 4
_cell_length_a 13.546(3)
_cell_length_b 18.552(2)
_cell_length_c 12.799(2)
_cell_measurement_reflns_used 55158
_cell_measurement_temperature 100
_cell_measurement_theta_max 27.5
_cell_measurement_theta_min 2.06
_cell_volume 2929.8(9)
_computing_cell_refinement 'XDS (Kabsch, 1993)'
_computing_data_collection 'AS QEGUI'
_computing_data_reduction 'XDS (Kabsch, 1993)'
_computing_publication_material 'CRYSTALS (Betteridge et al., 2003)'
_computing_structure_refinement 'CRYSTALS (Betteridge et al., 2003)'
_computing_structure_solution 'SHELXT (Sheldrick, 2015)'
_diffrn_ambient_temperature 100
_diffrn_measured_fraction_theta_full 0.920
_diffrn_measured_fraction_theta_max 0.915
_diffrn_measurement_device_type 'ADSC Quantum 210r'
_diffrn_measurement_method 'Phi Scan'
_diffrn_radiation_monochromator 'Silicon Double Crystal'
_diffrn_radiation_source 'MX1 Beamline Australian Synchrotron'
_diffrn_radiation_type Synchrotron
_diffrn_radiation_wavelength 0.71090
_diffrn_reflns_av_R_equivalents 0.028
_diffrn_reflns_av_unetI/netI 0.040
_diffrn_reflns_limit_h_max 17
_diffrn_reflns_limit_h_min -17
_diffrn_reflns_limit_k_max 21
_diffrn_reflns_limit_k_min -21
_diffrn_reflns_limit_l_max 16
_diffrn_reflns_limit_l_min -16
_diffrn_reflns_number 45444
_diffrn_reflns_theta_full 25.012
_diffrn_reflns_theta_max 27.486
_diffrn_reflns_theta_min 2.063
_diffrn_standards_number 0
_exptl_absorpt_coefficient_mu 2.270
_exptl_crystal_colour colourless
_exptl_crystal_density_diffrn 1.874
_exptl_crystal_density_meas ?
_exptl_crystal_density_method 'not measured'
_exptl_crystal_description plate
_exptl_crystal_F_000 1620
_exptl_crystal_recrystallization_method 'Re-crystallisation from solvent: Methanol/chloroform/diethyl ether'
_exptl_crystal_size_max 0.15
_exptl_crystal_size_mid 0.04
_exptl_crystal_size_min 0.01
_refine_diff_density_max 3.83
_refine_diff_density_min -2.91
_refine_ls_extinction_method None
_refine_ls_goodness_of_fit_ref 1.0018
_refine_ls_hydrogen_treatment constr
_refine_ls_matrix_type full
_refine_ls_number_parameters 388
_refine_ls_number_reflns 6161
_refine_ls_number_restraints 0
_refine_ls_R_factor_all 0.0687
_refine_ls_R_factor_gt 0.0640
_refine_ls_shift/su_max 0.0003269
_refine_ls_shift/su_mean 0.0000091
_refine_ls_structure_factor_coef Fsqd
_refine_ls_weighting_details
;
 Method= Modified Sheldrick 
 w=1/[\s^2^(F^2^) + ( 0.08P)^2^ +31.34P] 
 ,where P=(max(Fo^2^,0) + 2Fc^2^)/3 
;
_refine_ls_weighting_scheme calc
_refine_ls_wR_factor_all 0.1661
_refine_ls_wR_factor_gt 0.1619
_refine_ls_wR_factor_ref 0.1661
_reflns_limit_h_max 16
_reflns_limit_h_min -17
_reflns_limit_k_max 21
_reflns_limit_k_min 0
_reflns_limit_l_max 16
_reflns_limit_l_min 0
_reflns_number_gt 5555
_reflns_number_total 6161
_reflns_threshold_expression I>2.0\s(I)
_oxford_diffrn_Wilson_B_factor 0.00
_oxford_diffrn_Wilson_scale 0.00
_oxford_refine_ls_r_factor_ref 0.0687
_oxford_refine_ls_scale 0.3283(5)
_oxford_reflns_number_all 6161
_cod_data_source_file d2ce00273f2.cif
_cod_data_source_block 2I_Bn_2HSO4
_cod_depositor_comments
;
The following automatic conversions were performed:

data item '_exptl_crystal_density_meas' value 'not measured' was
changed to '?' -- the value is perceived as not measured.

Automatic conversion script
Id: cif_fix_values 7556 2019-12-06 15:28:31Z antanas 
;
_cod_original_cell_volume 2929.8(2)
_cod_original_sg_symbol_H-M 'P 1 21/c 1 '
_cod_original_formula_sum 'C28 H26 I2 N7 O5 S1'
_cod_database_code 7244733
_oxford_refine_reflns_threshold_expression_ref I>-3.0\s(I)

loop_
_symmetry_equiv_pos_as_xyz
x,y,z
-x,-y,-z
-x,y+1/2,-z+1/2
x,-y+1/2,z+1/2

loop_
_atom_site_label
_atom_site_type_symbol
_atom_site_fract_x
_atom_site_fract_y
_atom_site_fract_z
_atom_site_U_iso_or_equiv
_atom_site_occupancy
_atom_site_adp_type
_atom_site_refinement_flags_posn
_atom_site_refinement_flags_adp
_atom_site_refinement_flags_occupancy
_atom_site_disorder_assembly
_atom_site_disorder_group
_atom_site_attached_hydrogens
N1 N 0.7311(4) 0.5491(3) 0.4661(4) 0.0323 1.0000 Uani . . . . . .
C2 C 0.7182(5) 0.5049(4) 0.5424(5) 0.0337 1.0000 Uani . . . . . .
C3 C 0.6300(5) 0.4588(4) 0.5091(5) 0.0316 1.0000 Uani . . . . . .
C4 C 0.5547(5) 0.4604(4) 0.3949(6) 0.0343 1.0000 Uani . . . . . .
C5 C 0.5690(5) 0.5073(4) 0.3168(5) 0.0321 1.0000 Uani . . . . . .
C6 C 0.6588(5) 0.5524(4) 0.3558(5) 0.0327 1.0000 Uani . . . . . .
C7 C 0.6240(5) 0.4121(4) 0.5995(6) 0.0324 1.0000 Uani . . . . . .
C8 C 0.5560(5) 0.3565(4) 0.5997(6) 0.0360 1.0000 Uani . . . . . .
N9 N 0.6990(5) 0.4214(4) 0.7095(5) 0.0390 1.0000 Uani . . . . . .
N2 N 0.6810(5) 0.3756(4) 0.7770(5) 0.0444 1.0000 Uani . . . . . .
N11 N 0.5943(5) 0.3353(4) 0.7096(5) 0.0390 1.0000 Uani . . . . . .
C12 C 0.5544(6) 0.2792(5) 0.7639(7) 0.0450 1.0000 Uani . . . . . .
C13 C 0.6458(5) 0.2298(4) 0.8346(6) 0.0394 1.0000 Uani . . . . . .
C14 C 0.6958(7) 0.2393(5) 0.9519(7) 0.0510 1.0000 Uani . . . . . .
C15 C 0.7861(8) 0.1954(6) 1.0149(9) 0.0723 1.0000 Uani . . . . . .
C16 C 0.8198(7) 0.1450(5) 0.9562(10) 0.0619 1.0000 Uani . . . . . .
C17 C 0.7669(8) 0.1346(6) 0.8425(11) 0.0659 1.0000 Uani . . . . . .
C18 C 0.6794(7) 0.1777(5) 0.7804(9) 0.0575 1.0000 Uani . . . . . .
C19 C 0.4932(5) 0.5142(4) 0.1953(6) 0.0358 1.0000 Uani . . . . . .
C20 C 0.4066(5) 0.4735(4) 0.1243(6) 0.0344 1.0000 Uani . . . . . .
N21 N 0.5053(4) 0.5711(4) 0.1333(5) 0.0427 1.0000 Uani . . . . . .
N3 N 0.4300(5) 0.5669(4) 0.0279(5) 0.0465 1.0000 Uani . . . . . .
N23 N 0.3700(4) 0.5075(4) 0.0224(5) 0.0387 1.0000 Uani . . . . . .
C24 C 0.2804(5) 0.4881(5) -0.0867(6) 0.0415 1.0000 Uani . . . . . .
C25 C 0.1712(5) 0.5161(5) -0.0976(5) 0.0406 1.0000 Uani . . . . . .
C26 C 0.0887(6) 0.4679(5) -0.1121(6) 0.0446 1.0000 Uani . . . . . .
C27 C -0.0150(6) 0.4947(6) -0.1306(6) 0.0543 1.0000 Uani . . . . . .
C28 C -0.0323(7) 0.5679(6) -0.1345(7) 0.0618 1.0000 Uani . . . . . .
C29 C 0.0508(8) 0.6145(6) -0.1177(8) 0.0624 1.0000 Uani . . . . . .
C30 C 0.1523(7) 0.5895(5) -0.0994(7) 0.0548 1.0000 Uani . . . . . .
C31 C 0.8310(5) 0.5941(4) 0.5043(6) 0.0374 1.0000 Uani . . . . . .
C32 C 0.9211(5) 0.5470(4) 0.5028(5) 0.0350 1.0000 Uani . . . . . .
C33 C 0.9282(5) 0.5314(5) 0.3997(5) 0.0403 1.0000 Uani . . . . . .
C34 C 0.9942(5) 0.5154(5) 0.6028(5) 0.0383 1.0000 Uani . . . . . .
S51 S 0.20375(17) 0.22549(11) 0.23611(17) 0.0456 1.0000 Uani . . . . . .
O52 O 0.2011(6) 0.2768(5) 0.3140(7) 0.0836 1.0000 Uani . . . . . .
O53 O 0.2758(6) 0.2400(5) 0.1886(8) 0.0856 1.0000 Uani . . . . . .
O54 O 0.0850(5) 0.2261(4) 0.1322(6) 0.0664 1.0000 Uani . . . . . .
O55 O 0.2144(7) 0.1524(5) 0.2733(7) 0.0841 1.0000 Uani . . . . . .
O101 O 0.0771(7) 0.2260(5) 0.4390(6) 0.0857 1.0000 Uani . . . . . .
C102 C -0.0280(10) 0.2211(8) 0.3508(10) 0.0851 1.0000 Uani . . . . . .
I1 I 0.42005(4) 0.31085(3) 0.47293(4) 0.0421 1.0000 Uani . . . . . .
I2 I 0.33877(4) 0.37837(3) 0.14657(4) 0.0421 1.0000 Uani . . . . . .
H21 H 0.7691 0.5050 0.6178 0.0389 1.0000 Uiso R . . . . .
H41 H 0.4955 0.4305 0.3710 0.0410 1.0000 Uiso R . . . . .
H61 H 0.6700 0.5846 0.3051 0.0377 1.0000 Uiso R . . . . .
H122 H 0.5250 0.3023 0.8136 0.0562 1.0000 Uiso R . . . . .
H121 H 0.4978 0.2513 0.7047 0.0561 1.0000 Uiso R . . . . .
H141 H 0.6706 0.2739 0.9878 0.0633 1.0000 Uiso R . . . . .
H151 H 0.8226 0.2004 1.0943 0.0871 1.0000 Uiso R . . . . .
H161 H 0.8802 0.1167 0.9973 0.0762 1.0000 Uiso R . . . . .
H171 H 0.7901 0.0990 0.8057 0.0822 1.0000 Uiso R . . . . .
H181 H 0.6424 0.1719 0.7012 0.0692 1.0000 Uiso R . . . . .
H241 H 0.2968 0.5062 -0.1483 0.0543 1.0000 Uiso R . . . . .
H242 H 0.2753 0.4357 -0.0898 0.0536 1.0000 Uiso R . . . . .
H261 H 0.1013 0.4179 -0.1105 0.0561 1.0000 Uiso R . . . . .
H271 H -0.0713 0.4628 -0.1406 0.0671 1.0000 Uiso R . . . . .
H281 H -0.1008 0.5853 -0.1471 0.0743 1.0000 Uiso R . . . . .
H291 H 0.0385 0.6640 -0.1198 0.0775 1.0000 Uiso R . . . . .
H301 H 0.2100 0.6211 -0.0880 0.0681 1.0000 Uiso R . . . . .
H311 H 0.8480 0.6116 0.5816 0.0452 1.0000 Uiso R . . . . .
H312 H 0.8188 0.6343 0.4516 0.0449 1.0000 Uiso R . . . . .
H331 H 0.8797 0.5533 0.3329 0.0471 1.0000 Uiso R . . . . .
H341 H 0.9901 0.5256 0.6721 0.0450 1.0000 Uiso R . . . . .
H1021 H -0.0254 0.2034 0.2824 0.1081 1.0000 Uiso R . . . . .
H1022 H -0.0700 0.1893 0.3744 0.1081 1.0000 Uiso R . . . . .
H1023 H -0.0601 0.2676 0.3372 0.1081 1.0000 Uiso R . . . . .
H541 H 0.0826 0.2417 0.0688 0.0872 1.0000 Uiso R . . . . .
H1011 H 0.1131 0.2406 0.4022 0.1016 1.0000 Uiso R . . . . .

loop_
_atom_site_aniso_label
_atom_site_aniso_U_11
_atom_site_aniso_U_22
_atom_site_aniso_U_33
_atom_site_aniso_U_23
_atom_site_aniso_U_13
_atom_site_aniso_U_12
N1 0.024(2) 0.045(4) 0.029(2) -0.002(2) 0.012(2) -0.005(2)
C2 0.026(3) 0.046(4) 0.030(3) -0.000(3) 0.013(2) -0.001(3)
C3 0.024(3) 0.037(4) 0.035(3) -0.001(3) 0.014(2) 0.001(2)
C4 0.023(3) 0.042(4) 0.037(3) -0.002(3) 0.012(2) -0.001(2)
C5 0.023(3) 0.040(4) 0.033(3) -0.001(3) 0.011(2) -0.001(2)
C6 0.028(3) 0.044(4) 0.029(3) -0.000(3) 0.014(2) -0.000(3)
C7 0.026(3) 0.035(4) 0.036(3) 0.000(3) 0.012(2) -0.002(2)
C8 0.026(3) 0.044(4) 0.037(3) 0.001(3) 0.012(2) -0.001(3)
N9 0.032(3) 0.048(4) 0.035(3) 0.004(2) 0.012(2) -0.008(2)
N2 0.036(3) 0.051(4) 0.039(3) 0.005(3) 0.009(2) -0.012(3)
N11 0.030(3) 0.045(4) 0.040(3) 0.006(3) 0.012(2) -0.007(2)
C12 0.036(3) 0.045(5) 0.050(4) 0.011(3) 0.015(3) -0.006(3)
C13 0.031(3) 0.039(5) 0.050(4) 0.006(3) 0.018(3) -0.002(3)
C14 0.045(4) 0.049(5) 0.053(4) 0.007(4) 0.014(3) -0.009(3)
C15 0.052(5) 0.078(8) 0.060(6) 0.023(5) -0.005(4) -0.024(5)
C16 0.036(4) 0.048(6) 0.099(8) 0.019(5) 0.025(5) 0.005(4)
C17 0.060(6) 0.052(6) 0.101(8) 0.009(5) 0.049(6) 0.003(4)
C18 0.053(5) 0.057(6) 0.071(6) 0.004(4) 0.035(4) -0.006(4)
C19 0.021(3) 0.050(5) 0.033(3) 0.000(3) 0.008(2) 0.002(3)
C20 0.024(3) 0.042(4) 0.037(3) -0.001(3) 0.011(2) 0.003(2)
N21 0.027(3) 0.063(5) 0.034(3) 0.004(3) 0.008(2) -0.004(3)
N3 0.036(3) 0.068(5) 0.032(3) 0.006(3) 0.010(2) -0.003(3)
N23 0.026(3) 0.054(4) 0.031(3) -0.003(2) 0.007(2) 0.001(2)
C24 0.030(3) 0.059(5) 0.030(3) -0.004(3) 0.007(3) -0.000(3)
C25 0.029(3) 0.063(5) 0.025(3) -0.000(3) 0.006(2) 0.006(3)
C26 0.036(3) 0.069(6) 0.029(3) 0.009(3) 0.014(3) 0.005(3)
C27 0.038(4) 0.096(8) 0.033(4) 0.012(4) 0.018(3) 0.002(4)
C28 0.050(5) 0.105(9) 0.035(4) 0.010(4) 0.023(3) 0.034(5)
C29 0.060(5) 0.075(7) 0.049(5) -0.009(4) 0.020(4) 0.022(5)
C30 0.045(4) 0.061(6) 0.050(4) -0.014(4) 0.010(3) 0.006(4)
C31 0.030(3) 0.054(5) 0.030(3) -0.004(3) 0.014(2) -0.011(3)
C32 0.025(3) 0.053(5) 0.029(3) -0.004(3) 0.012(2) -0.013(3)
C33 0.030(3) 0.067(5) 0.023(3) 0.001(3) 0.009(2) -0.008(3)
C34 0.030(3) 0.061(5) 0.023(3) -0.003(3) 0.010(2) -0.009(3)
S51 0.0570(11) 0.0328(11) 0.0446(10) 0.0008(7) 0.0185(8) 0.0004(8)
O52 0.054(4) 0.107(7) 0.076(5) -0.032(4) 0.012(4) -0.005(4)
O53 0.049(4) 0.072(6) 0.111(6) -0.033(4) 0.008(4) -0.003(3)
O54 0.052(4) 0.081(5) 0.058(4) -0.000(3) 0.015(3) 0.005(3)
O55 0.091(6) 0.086(6) 0.064(4) 0.011(4) 0.021(4) 0.004(5)
O101 0.075(5) 0.120(7) 0.052(4) -0.015(4) 0.015(4) -0.007(5)
C102 0.072(7) 0.106(10) 0.062(6) -0.002(6) 0.013(5) 0.027(7)
I1 0.0318(2) 0.0521(3) 0.0402(3) -0.00210(19) 0.01253(18) -0.01139(18)
I2 0.0304(2) 0.0406(3) 0.0436(3) -0.00229(18) 0.00353(18) 0.00108(17)

loop_
_atom_type_symbol
_atom_type_scat_dispersion_real
_atom_type_scat_dispersion_imag
_atom_type_scat_Cromer_Mann_a1
_atom_type_scat_Cromer_Mann_b1
_atom_type_scat_Cromer_Mann_a2
_atom_type_scat_Cromer_Mann_b2
_atom_type_scat_Cromer_Mann_a3
_atom_type_scat_Cromer_Mann_b3
_atom_type_scat_Cromer_Mann_a4
_atom_type_scat_Cromer_Mann_b4
_atom_type_scat_Cromer_Mann_c
_atom_type_scat_source
C 0.0033 0.0016 2.3100 20.8439 1.0200 10.2075 1.5886 0.5687 0.8650 51.6512 0.2156 'International Tables Vol C 4.2.6.8 and 6.1.1.4'
H 0.0000 0.0000 0.4930 10.5109 0.3229 26.1257 0.1402 3.1424 0.0408 57.7998 0.0030 'International Tables Vol C 4.2.6.8 and 6.1.1.4'
N 0.0061 0.0033 12.2126 0.0057 3.1322 9.8933 2.0125 28.9975 1.1663 0.5826 -11.5290 'International Tables Vol C 4.2.6.8 and 6.1.1.4'
O 0.0106 0.0060 3.0485 13.2771 2.2868 5.7011 1.5463 0.3239 0.8670 32.9089 0.2508 'International Tables Vol C 4.2.6.8 and 6.1.1.4'
S 0.1246 0.1234 6.9053 1.4679 5.2034 22.2151 1.4379 0.2536 1.5863 56.1720 0.8669 'International Tables Vol C 4.2.6.8 and 6.1.1.4'
I -0.4742 1.8119 20.1472 4.3470 18.9949 0.3814 7.5138 27.7660 2.2735 66.8776 4.0712 'International Tables Vol C 4.2.6.8 and 6.1.1.4'

loop_
_geom_angle_atom_site_label_1
_geom_angle_site_symmetry_1
_geom_angle_atom_site_label_2
_geom_angle_site_symmetry_2
_geom_angle_atom_site_label_3
_geom_angle_site_symmetry_3
_geom_angle
_geom_angle_publ_flag
C2 . N1 . C6 . 122.2(6) yes
C2 . N1 . C31 . 118.6(5) yes
C6 . N1 . C31 . 119.2(5) yes
N1 . C2 . C3 . 120.6(6) yes
N1 . C2 . H21 . 119.5 no
C3 . C2 . H21 . 119.8 no
C2 . C3 . C4 . 118.3(6) yes
C2 . C3 . C7 . 116.2(6) yes
C4 . C3 . C7 . 125.5(6) yes
C3 . C4 . C5 . 120.3(6) yes
C3 . C4 . H41 . 119.8 no
C5 . C4 . H41 . 119.9 no
C4 . C5 . C6 . 118.6(6) yes
C4 . C5 . C19 . 124.4(6) yes
C6 . C5 . C19 . 117.0(6) yes
C5 . C6 . N1 . 120.0(6) yes
C5 . C6 . H61 . 120.2 no
N1 . C6 . H61 . 119.8 no
C3 . C7 . C8 . 133.8(6) yes
C3 . C7 . N9 . 118.5(6) yes
C8 . C7 . N9 . 107.8(6) yes
C7 . C8 . N11 . 104.5(6) yes
C7 . C8 . I1 . 133.0(5) yes
N11 . C8 . I1 . 122.5(5) yes
C7 . N9 . N2 . 109.8(6) yes
N9 . N2 . N11 . 106.6(6) yes
N2 . N11 . C8 . 111.3(6) yes
N2 . N11 . C12 . 118.6(6) yes
C8 . N11 . C12 . 130.1(6) yes
N11 . C12 . C13 . 110.1(6) yes
N11 . C12 . H122 . 109.0 no
C13 . C12 . H122 . 109.3 no
N11 . C12 . H121 . 109.4 no
C13 . C12 . H121 . 109.3 no
H122 . C12 . H121 . 109.7 no
C12 . C13 . C14 . 119.3(8) yes
C12 . C13 . C18 . 119.2(8) yes
C14 . C13 . C18 . 121.5(8) yes
C13 . C14 . C15 . 118.0(9) yes
C13 . C14 . H141 . 120.6 no
C15 . C14 . H141 . 121.4 no
C14 . C15 . C16 . 118.6(9) yes
C14 . C15 . H151 . 120.7 no
C16 . C15 . H151 . 120.7 no
C15 . C16 . C17 . 122.3(9) yes
C15 . C16 . H161 . 118.9 no
C17 . C16 . H161 . 118.9 no
C16 . C17 . C18 . 119.3(10) yes
C16 . C17 . H171 . 120.4 no
C18 . C17 . H171 . 120.3 no
C17 . C18 . C13 . 120.2(10) yes
C17 . C18 . H181 . 120.5 no
C13 . C18 . H181 . 119.2 no
C5 . C19 . C20 . 133.1(7) yes
C5 . C19 . N21 . 118.6(6) yes
C20 . C19 . N21 . 108.2(6) yes
C19 . C20 . N23 . 104.8(6) yes
C19 . C20 . I2 . 133.2(5) yes
N23 . C20 . I2 . 121.9(5) yes
C19 . N21 . N3 . 108.7(6) yes
N21 . N3 . N23 . 107.3(6) yes
N3 . N23 . C20 . 111.0(6) yes
N3 . N23 . C24 . 119.5(6) yes
C20 . N23 . C24 . 129.5(7) yes
N23 . C24 . C25 . 113.3(6) yes
N23 . C24 . H241 . 108.3 no
C25 . C24 . H241 . 110.5 no
N23 . C24 . H242 . 107.5 no
C25 . C24 . H242 . 106.7 no
H241 . C24 . H242 . 110.5 no
C24 . C25 . C26 . 119.6(8) yes
C24 . C25 . C30 . 120.3(7) yes
C26 . C25 . C30 . 120.0(7) yes
C25 . C26 . C27 . 119.1(9) yes
C25 . C26 . H261 . 120.3 no
C27 . C26 . H261 . 120.7 no
C26 . C27 . C28 . 119.8(9) yes
C26 . C27 . H271 . 119.9 no
C28 . C27 . H271 . 120.3 no
C27 . C28 . C29 . 120.1(8) yes
C27 . C28 . H281 . 119.5 no
C29 . C28 . H281 . 120.4 no
C28 . C29 . C30 . 120.9(10) yes
C28 . C29 . H291 . 119.6 no
C30 . C29 . H291 . 119.4 no
C25 . C30 . C29 . 120.0(9) yes
C25 . C30 . H301 . 118.4 no
C29 . C30 . H301 . 121.6 no
N1 . C31 . C32 . 107.5(6) yes
N1 . C31 . H311 . 108.7 no
C32 . C31 . H311 . 110.7 no
N1 . C31 . H312 . 109.3 no
C32 . C31 . H312 . 110.1 no
H311 . C31 . H312 . 110.5 no
C31 . C32 . C33 . 120.4(6) yes
C31 . C32 . C34 . 120.5(6) yes
C33 . C32 . C34 . 119.0(7) yes
C32 . C33 . C34 2_766 120.4(6) yes
C32 . C33 . H331 . 118.8 no
C34 2_766 C33 . H331 . 120.7 no
C32 . C34 . C33 2_766 120.6(6) yes
C32 . C34 . H341 . 119.5 no
C33 2_766 C34 . H341 . 119.9 no
O52 . S51 . O53 . 114.7(5) yes
O52 . S51 . O54 . 105.9(4) yes
O53 . S51 . O54 . 106.5(4) yes
O52 . S51 . O55 . 116.2(5) yes
O53 . S51 . O55 . 110.0(5) yes
O54 . S51 . O55 . 102.2(5) yes
S51 . O54 . H541 . 114.9 no
C102 . O101 . H1011 . 101.5 no
O101 . C102 . H1021 . 110.5 no
O101 . C102 . H1022 . 109.0 no
H1021 . C102 . H1022 . 109.5 no
O101 . C102 . H1023 . 108.8 no
H1021 . C102 . H1023 . 109.5 no
H1022 . C102 . H1023 . 109.5 no

loop_
_geom_bond_atom_site_label_1
_geom_bond_site_symmetry_1
_geom_bond_atom_site_label_2
_geom_bond_site_symmetry_2
_geom_bond_distance
_geom_bond_publ_flag
N1 . C2 . 1.341(9) yes
N1 . C6 . 1.348(8) yes
N1 . C31 . 1.490(8) yes
C2 . C3 . 1.387(9) yes
C2 . H21 . 0.926 no
C3 . C4 . 1.396(9) yes
C3 . C7 . 1.474(9) yes
C4 . C5 . 1.399(9) yes
C4 . H41 . 0.917 no
C5 . C6 . 1.388(9) yes
C5 . C19 . 1.473(9) yes
C6 . H61 . 0.938 no
C7 . C8 . 1.384(9) yes
C7 . N9 . 1.365(8) yes
C8 . N11 . 1.341(9) yes
C8 . I1 . 2.067(7) yes
N9 . N2 . 1.304(8) yes
N2 . N11 . 1.360(8) yes
N11 . C12 . 1.472(9) yes
C12 . C13 . 1.506(10) yes
C12 . H122 . 0.978 no
C12 . H121 . 0.975 no
C13 . C14 . 1.380(11) yes
C13 . C18 . 1.373(12) yes
C14 . C15 . 1.412(13) yes
C14 . H141 . 0.933 no
C15 . C16 . 1.391(16) yes
C15 . H151 . 0.933 no
C16 . C17 . 1.344(16) yes
C16 . H161 . 0.931 no
C17 . C18 . 1.377(14) yes
C17 . H171 . 0.938 no
C18 . H181 . 0.934 no
C19 . C20 . 1.376(9) yes
C19 . N21 . 1.372(10) yes
C20 . N23 . 1.346(9) yes
C20 . I2 . 2.063(7) yes
N21 . N3 . 1.315(8) yes
N3 . N23 . 1.353(9) yes
N23 . C24 . 1.467(8) yes
C24 . C25 . 1.518(9) yes
C24 . H241 . 0.963 no
C24 . H242 . 0.975 no
C25 . C26 . 1.384(11) yes
C25 . C30 . 1.384(13) yes
C26 . C27 . 1.414(11) yes
C26 . H261 . 0.940 no
C27 . C28 . 1.376(15) yes
C27 . H271 . 0.932 no
C28 . C29 . 1.365(16) yes
C28 . H281 . 0.932 no
C29 . C30 . 1.377(12) yes
C29 . H291 . 0.932 no
C30 . H301 . 0.939 no
C31 . C32 . 1.508(10) yes
C31 . H311 . 0.974 no
C31 . H312 . 0.972 no
C32 . C33 . 1.392(9) yes
C32 . C34 . 1.385(9) yes
C33 . C34 2_766 1.373(11) yes
C33 . H331 . 0.930 no
C34 . H341 . 0.932 no
S51 . O52 . 1.390(8) yes
S51 . O53 . 1.373(9) yes
S51 . O54 . 1.610(7) yes
S51 . O55 . 1.425(9) yes
O54 . H541 . 0.850 no
O101 . C102 . 1.408(13) yes
O101 . H1011 . 0.850 no
C102 . H1021 . 0.950 no
C102 . H1022 . 0.950 no
C102 . H1023 . 0.950 no

loop_
_geom_hbond_atom_site_label_D
_geom_hbond_site_symmetry_D
_geom_hbond_atom_site_label_H
_geom_hbond_site_symmetry_H
_geom_hbond_atom_site_label_A
_geom_hbond_site_symmetry_A
_geom_hbond_angle_DHA
_geom_hbond_distance_DH
_geom_hbond_distance_HA
_geom_hbond_distance_DA
_geom_hbond_publ_flag
C6 . H61 . O55 3_655 154 0.94 2.52 3.386(12) yes
C12 . H122 . N21 2_666 138 0.98 2.52 3.312(12) yes
C24 . H242 . O55 4_554 138 0.98 2.29 3.080(12) yes
C29 . H291 . O54 2_565 151 0.93 2.60 3.446(12) yes
C33 . H331 . O55 3_655 153 0.93 2.33 3.185(12) yes
O54 . H541 . O101 4_554 180 0.85 1.74 2.589(12) yes
O101 . H1011 . O52 . 179 0.85 2.06 2.913(12) yes
